data_7217490
loop_
_publ_author_name
'Lin, Jian-Di'
'Cl\'erac, Rodolphe'
'Rouzi\`eres, Mathieu'
'Venkatesan, Munuswamy'
'Chimamkpam, Theresa O.'
'Schmitt, Wolfgang'

_publ_section_title
;
 Exploring the coordination chemistry of bifunctional organoarsonate
 ligands: syntheses and characterisation of coordination polymers that
 contain 4-(1,2,4-triazol-4-yl)phenylarsonic acid
;
_journal_issue 34
_journal_name_full CrystEngComm
_journal_page_first 7894
_journal_paper_doi 10.1039/C4CE00553H
_journal_volume 16
_journal_year 2014
_chemical_formula_moiety 'C16 H14 As2 Cd N6 O6'
_chemical_formula_sum 'C16 H14 As2 Cd N6 O6'
_chemical_formula_weight 648.57
_chemical_name_systematic
;
 ? 
;
_space_group_crystal_system monoclinic
_space_group_IT_number 14
_space_group_name_Hall '-P 2ybc'
_space_group_name_H-M_alt 'P 1 21/c 1'
_symmetry_space_group_name_Hall '-P 2ybc'
_symmetry_space_group_name_H-M 'P 1 21/c 1'
_atom_sites_solution_hydrogens geom
_atom_sites_solution_primary direct
_atom_sites_solution_secondary difmap
_audit_creation_date 2013-08-22
_audit_creation_method
;
  Olex2 1.2
  (compiled Apr 23 2013 17:54:37, GUI svn.r4466)
;
_cell_angle_alpha 90.00
_cell_angle_beta 96.9060(10)
_cell_angle_gamma 90.00
_cell_formula_units_Z 4
_cell_length_a 8.6818(5)
_cell_length_b 17.1961(9)
_cell_length_c 12.8662(7)
_cell_measurement_reflns_used 3541
_cell_measurement_temperature 200(2)
_cell_measurement_theta_max 25.50
_cell_measurement_theta_min 1.99
_cell_volume 1906.90(18)
_computing_molecular_graphics
;
O. V. Dolomanov, L. J. Bourhis, R. J. Gildea, J. A. K. Howard and H. Puschmann,
OLEX2: a complete structure solution, refinement and analysis program.
J. Appl. Cryst. (2009). 42, 339-341.
;
_computing_publication_material
;
O. V. Dolomanov, L. J. Bourhis, R. J. Gildea, J. A. K. Howard and H. Puschmann,
OLEX2: a complete structure solution, refinement and analysis program.
J. Appl. Cryst. (2009). 42, 339-341.
;
_computing_structure_refinement 'SHELXL-97 (Sheldrick, 2008)'
_computing_structure_solution 'SHELXS-97 (Sheldrick, 2008)'
_diffrn_ambient_temperature 200(2)
_diffrn_measured_fraction_theta_full 0.996
_diffrn_measured_fraction_theta_max 0.996
_diffrn_measurement_device_type 'Bruker SMART APEX'
_diffrn_measurement_method '\w scans'
_diffrn_radiation_monochromator graphite
_diffrn_radiation_type MoK\a
_diffrn_radiation_wavelength 0.71073
_diffrn_reflns_av_R_equivalents 0.0245
_diffrn_reflns_av_unetI/netI 0.0271
_diffrn_reflns_limit_h_max 10
_diffrn_reflns_limit_h_min -10
_diffrn_reflns_limit_k_max 20
_diffrn_reflns_limit_k_min -17
_diffrn_reflns_limit_l_max 15
_diffrn_reflns_limit_l_min -15
_diffrn_reflns_number 11343
_diffrn_reflns_theta_full 25.50
_diffrn_reflns_theta_max 25.50
_diffrn_reflns_theta_min 1.99
_diffrn_source 'fine-focus sealed tube'
_exptl_absorpt_coefficient_mu 4.641
_exptl_absorpt_correction_T_max 0.6540
_exptl_absorpt_correction_T_min 0.2583
_exptl_absorpt_correction_type multi-scan
_exptl_absorpt_process_details Sphere
_exptl_crystal_colour colorless
_exptl_crystal_density_diffrn 2.259
_exptl_crystal_density_method 'not measured'
_exptl_crystal_description needle
_exptl_crystal_F_000 1256
_exptl_crystal_size_max 0.4
_exptl_crystal_size_mid 0.1
_exptl_crystal_size_min 0.1
_refine_diff_density_max 0.421
_refine_diff_density_min -0.694
_refine_diff_density_rms 0.111
_refine_ls_extinction_method none
_refine_ls_goodness_of_fit_ref 1.029
_refine_ls_hydrogen_treatment constr
_refine_ls_matrix_type full
_refine_ls_number_parameters 280
_refine_ls_number_reflns 3540
_refine_ls_number_restraints 0
_refine_ls_restrained_S_all 1.029
_refine_ls_R_factor_all 0.0221
_refine_ls_R_factor_gt 0.0206
_refine_ls_shift/su_max 0.003
_refine_ls_shift/su_mean 0.000
_refine_ls_structure_factor_coef Fsqd
_refine_ls_weighting_details 'calc w=1/[\s^2^(Fo^2^)+(0.0276P)^2^+1.4462P] where P=(Fo^2^+2Fc^2^)/3'
_refine_ls_weighting_scheme calc
_refine_ls_wR_factor_gt 0.0513
_refine_ls_wR_factor_ref 0.0524
_reflns_number_gt 3341
_reflns_number_total 3540
_reflns_threshold_expression >2sigma(I)
_cod_duplicate_entry 7216354
_cod_data_source_file c4ce00553h2.cif
_cod_data_source_block a
_cod_depositor_comments
;
The following automatic conversions were performed:

'_exptl_absorpt_correction_type' value 'Multi-scan' changed to
'multi-scan' according to
/usr/data/users/saulius/crontab/automatic-downloads/current/RSC/lib/dictionaries/cif_core.dic
dictionary named 'cif_core.dic' version 2.4.2 from 2011-04-26.

Automatic conversion script
Id: cif_fix_values 2281 2013-09-26 08:29:07Z andrius 
;
_cod_database_code 7217490
_olex2_refinement_description
;
1. Fixed Uiso
 At 1.2 times of:
  All C(H) groups
 At 1.5 times of:
  All O(H) groups
2.a Aromatic/amide H refined with riding coordinates:
 C11(H11), C12(H12), C14(H14), C15(H15), C17(H17), C18(H18), C21(H21),
 C22(H22), C24(H24), C25(H25), C27(H27), C28(H28)
2.b Tetrahedral OH refined with riding coordinates:
 O13(H13), O23(H23)
;

loop_
_space_group_symop_id
_space_group_symop_operation_xyz
1 'x, y, z'
2 '-x, y+1/2, -z+1/2'
3 '-x, -y, -z'
4 'x, -y-1/2, z-1/2'

loop_
_atom_site_label
_atom_site_type_symbol
_atom_site_fract_x
_atom_site_fract_y
_atom_site_fract_z
_atom_site_U_iso_or_equiv
_atom_site_adp_type
_atom_site_occupancy
_atom_site_symmetry_multiplicity
_atom_site_calc_flag
_atom_site_refinement_flags
Cd1 Cd 0.211881(18) 0.490476(10) 0.504960(12) 0.01351(6) Uani 1 1 d .
As11 As 0.53591(3) 1.007003(13) 0.212562(18) 0.01381(7) Uani 1 1 d .
As21 As 0.00134(3) -0.050327(13) 0.768683(17) 0.01396(7) Uani 1 1 d .
O11 O 0.6579(2) 0.97950(11) 0.13221(14) 0.0238(4) Uani 1 1 d .
O12 O 0.36755(19) 1.04213(10) 0.15377(12) 0.0211(4) Uani 1 1 d .
O13 O 0.61019(19) 1.08251(10) 0.29065(13) 0.0210(4) Uani 1 1 d .
H13 H 0.6990 1.0939 0.2757 0.032 Uiso 1 1 calc R
O21 O -0.00598(19) -0.02363(10) 0.89326(12) 0.0172(3) Uani 1 1 d .
O22 O 0.12375(19) -0.12097(10) 0.74807(13) 0.0205(4) Uani 1 1 d .
O23 O -0.17918(19) -0.08830(10) 0.72373(12) 0.0202(4) Uani 1 1 d .
H23 H -0.2442 -0.0738 0.7631 0.030 Uiso 1 1 calc R
N11 N 0.2861(3) 0.62188(12) 0.52620(16) 0.0227(5) Uani 1 1 d .
N12 N 0.2181(3) 0.67382(14) 0.58771(19) 0.0334(6) Uani 1 1 d .
N13 N 0.3574(2) 0.73873(12) 0.48480(15) 0.0195(4) Uani 1 1 d .
N21 N 0.1889(3) 0.35574(12) 0.48382(16) 0.0229(5) Uani 1 1 d .
N22 N 0.2159(3) 0.31179(14) 0.39893(18) 0.0350(6) Uani 1 1 d .
N23 N 0.1308(2) 0.23557(12) 0.51610(15) 0.0188(4) Uani 1 1 d .
C11 C 0.3678(4) 0.66196(16) 0.4667(2) 0.0309(6) Uani 1 1 d .
H11 H 0.4272 0.6398 0.4168 0.037 Uiso 1 1 calc R
C12 C 0.2613(4) 0.74240(17) 0.5612(2) 0.0335(7) Uani 1 1 d .
H12 H 0.2299 0.7894 0.5912 0.040 Uiso 1 1 calc R
C13 C 0.4129(3) 0.80167(14) 0.42605(18) 0.0188(5) Uani 1 1 d .
C14 C 0.3883(3) 0.87734(16) 0.4560(2) 0.0284(6) Uani 1 1 d .
H14 H 0.3450 0.8876 0.5190 0.034 Uiso 1 1 calc R
C15 C 0.4271(3) 0.93834(15) 0.3935(2) 0.0251(6) Uani 1 1 d .
H15 H 0.4073 0.9904 0.4126 0.030 Uiso 1 1 calc R
C16 C 0.4944(3) 0.92352(14) 0.30371(18) 0.0173(5) Uani 1 1 d .
C17 C 0.5267(3) 0.84797(16) 0.2771(2) 0.0273(6) Uani 1 1 d .
H17 H 0.5783 0.8380 0.2174 0.033 Uiso 1 1 calc R
C18 C 0.4835(3) 0.78638(16) 0.3376(2) 0.0286(6) Uani 1 1 d .
H18 H 0.5025 0.7343 0.3182 0.034 Uiso 1 1 calc R
C21 C 0.1394(4) 0.30887(15) 0.5516(2) 0.0293(6) Uani 1 1 d .
H21 H 0.1127 0.3245 0.6180 0.035 Uiso 1 1 calc R
C22 C 0.1794(4) 0.24070(17) 0.4202(2) 0.0355(7) Uani 1 1 d .
H22 H 0.1861 0.1979 0.3744 0.043 Uiso 1 1 calc R
C23 C 0.0908(3) 0.16777(14) 0.57124(18) 0.0173(5) Uani 1 1 d .
C24 C 0.0059(3) 0.17575(15) 0.6557(2) 0.0240(5) Uani 1 1 d .
H24 H -0.0326 0.2252 0.6730 0.029 Uiso 1 1 calc R
C25 C -0.0216(3) 0.11079(15) 0.71394(19) 0.0222(5) Uani 1 1 d .
H25 H -0.0774 0.1154 0.7728 0.027 Uiso 1 1 calc R
C26 C 0.0329(3) 0.03880(14) 0.68582(18) 0.0162(5) Uani 1 1 d .
C27 C 0.1127(3) 0.03115(14) 0.59913(18) 0.0178(5) Uani 1 1 d .
H27 H 0.1467 -0.0186 0.5794 0.021 Uiso 1 1 calc R
C28 C 0.1425(3) 0.09611(14) 0.54154(18) 0.0192(5) Uani 1 1 d .
H28 H 0.1978 0.0915 0.4824 0.023 Uiso 1 1 calc R

loop_
_atom_site_aniso_label
_atom_site_aniso_U_11
_atom_site_aniso_U_22
_atom_site_aniso_U_33
_atom_site_aniso_U_23
_atom_site_aniso_U_13
_atom_site_aniso_U_12
Cd1 0.01552(10) 0.01257(10) 0.01288(10) 0.00082(6) 0.00347(7) -0.00059(6)
As11 0.01459(13) 0.01499(13) 0.01260(13) 0.00043(8) 0.00474(9) 0.00030(8)
As21 0.01684(12) 0.01281(13) 0.01286(12) -0.00093(8) 0.00440(9) -0.00193(9)
O11 0.0287(10) 0.0220(9) 0.0240(9) 0.0019(8) 0.0170(8) 0.0032(7)
O12 0.0173(8) 0.0301(10) 0.0151(8) -0.0031(7) -0.0013(7) 0.0048(7)
O13 0.0194(8) 0.0235(9) 0.0209(9) -0.0062(7) 0.0052(7) -0.0030(7)
O21 0.0166(8) 0.0226(9) 0.0129(8) -0.0022(7) 0.0035(6) -0.0029(7)
O22 0.0183(8) 0.0158(9) 0.0281(9) -0.0021(7) 0.0062(7) -0.0003(7)
O23 0.0182(8) 0.0249(10) 0.0181(8) -0.0060(7) 0.0051(7) -0.0051(7)
N11 0.0290(11) 0.0167(11) 0.0228(11) -0.0011(9) 0.0052(9) -0.0030(9)
N12 0.0474(15) 0.0225(13) 0.0343(13) 0.0007(10) 0.0214(11) -0.0016(11)
N13 0.0255(11) 0.0142(10) 0.0195(10) 0.0010(8) 0.0057(8) -0.0030(8)
N21 0.0340(12) 0.0156(11) 0.0202(11) -0.0020(8) 0.0080(9) -0.0017(9)
N22 0.0628(17) 0.0208(12) 0.0250(12) -0.0048(9) 0.0202(11) -0.0099(11)
N23 0.0275(11) 0.0122(10) 0.0173(10) 0.0000(8) 0.0054(8) -0.0022(8)
C11 0.0476(17) 0.0181(14) 0.0311(14) -0.0049(11) 0.0216(13) -0.0075(12)
C12 0.0507(18) 0.0185(14) 0.0362(16) -0.0005(12) 0.0251(14) -0.0013(13)
C13 0.0228(12) 0.0163(12) 0.0176(11) 0.0019(9) 0.0041(9) -0.0041(9)
C14 0.0435(16) 0.0217(14) 0.0232(13) -0.0020(11) 0.0171(12) -0.0014(12)
C15 0.0382(15) 0.0167(12) 0.0224(13) -0.0016(10) 0.0120(11) -0.0012(11)
C16 0.0185(11) 0.0168(12) 0.0167(11) 0.0026(9) 0.0028(9) -0.0033(9)
C17 0.0382(15) 0.0205(14) 0.0267(14) 0.0005(11) 0.0184(12) 0.0021(11)
C18 0.0412(16) 0.0167(13) 0.0311(14) -0.0010(11) 0.0177(12) 0.0026(11)
C21 0.0515(18) 0.0161(13) 0.0238(13) -0.0025(10) 0.0182(12) -0.0021(12)
C22 0.069(2) 0.0189(14) 0.0228(14) -0.0043(11) 0.0214(14) -0.0088(14)
C23 0.0219(12) 0.0137(12) 0.0162(11) 0.0024(9) 0.0023(9) -0.0011(9)
C24 0.0325(14) 0.0156(13) 0.0258(13) -0.0011(10) 0.0110(11) 0.0034(10)
C25 0.0272(13) 0.0207(13) 0.0206(12) -0.0008(10) 0.0105(10) 0.0001(10)
C26 0.0203(12) 0.0143(12) 0.0144(11) 0.0025(9) 0.0035(9) -0.0037(9)
C27 0.0224(12) 0.0148(12) 0.0163(11) -0.0004(9) 0.0028(9) 0.0018(10)
C28 0.0239(12) 0.0188(13) 0.0162(11) 0.0012(9) 0.0073(9) 0.0001(10)

loop_
_atom_type_symbol
_atom_type_description
_atom_type_scat_dispersion_real
_atom_type_scat_dispersion_imag
_atom_type_scat_source
C C 0.0033 0.0016 'International Tables Vol C Tables 4.2.6.8 and 6.1.1.4'
H H 0.0000 0.0000 'International Tables Vol C Tables 4.2.6.8 and 6.1.1.4'
N N 0.0061 0.0033 'International Tables Vol C Tables 4.2.6.8 and 6.1.1.4'
O O 0.0106 0.0060 'International Tables Vol C Tables 4.2.6.8 and 6.1.1.4'
As As 0.0499 2.0058 'International Tables Vol C Tables 4.2.6.8 and 6.1.1.4'
Cd Cd -0.8075 1.2024 'International Tables Vol C Tables 4.2.6.8 and 6.1.1.4'

loop_
_geom_angle_atom_site_label_1
_geom_angle_atom_site_label_2
_geom_angle_atom_site_label_3
_geom_angle
_geom_angle_site_symmetry_1
_geom_angle_site_symmetry_3
O11 Cd1 O12 109.91(7) 2_645 4_576
O11 Cd1 O21 158.37(7) 2_645 2_556
O11 Cd1 O21 89.06(6) 2_645 4_565
O11 Cd1 N11 90.88(7) 2_645 .
O11 Cd1 N21 82.39(7) 2_645 .
O12 Cd1 O21 85.44(6) 4_576 2_556
O12 Cd1 O21 160.85(6) 4_576 4_565
O12 Cd1 N11 90.70(7) 4_576 .
O12 Cd1 N21 83.55(7) 4_576 .
O21 Cd1 O21 75.59(6) 4_565 2_556
O21 Cd1 N11 91.58(7) 4_565 .
O21 Cd1 N11 104.47(7) 2_556 .
O21 Cd1 N21 96.91(7) 4_565 .
N21 Cd1 O21 84.41(7) . 2_556
N21 Cd1 N11 169.05(7) . .
O11 As11 O12 114.50(9) . .
O11 As11 O13 111.22(9) . .
O11 As11 C16 110.73(10) . .
O12 As11 O13 103.71(8) . .
O12 As11 C16 109.17(9) . .
O13 As11 C16 107.06(9) . .
O21 As21 O23 106.61(8) . .
O21 As21 C26 109.83(9) . .
O22 As21 O21 116.93(8) . .
O22 As21 O23 104.02(8) . .
O22 As21 C26 111.24(9) . .
O23 As21 C26 107.55(9) . .
As11 O11 Cd1 155.47(11) . 2_655
As11 O12 Cd1 133.48(9) . 4_575
As11 O13 H13 109.5 . .
Cd1 O21 Cd1 104.42(6) 4_566 2_546
As21 O21 Cd1 132.81(9) . 2_546
As21 O21 Cd1 122.78(8) . 4_566
As21 O23 H23 109.5 . .
N12 N11 Cd1 124.05(16) . .
C11 N11 Cd1 126.89(18) . .
C11 N11 N12 107.3(2) . .
C12 N12 N11 106.4(2) . .
C11 N13 C12 103.3(2) . .
C11 N13 C13 127.9(2) . .
C12 N13 C13 128.1(2) . .
N22 N21 Cd1 128.18(16) . .
C21 N21 Cd1 124.58(17) . .
C21 N21 N22 107.2(2) . .
C22 N22 N21 106.3(2) . .
C21 N23 C22 103.8(2) . .
C21 N23 C23 127.2(2) . .
C22 N23 C23 128.8(2) . .
N11 C11 N13 111.4(2) . .
N11 C11 H11 124.3 . .
N13 C11 H11 124.3 . .
N12 C12 N13 111.6(2) . .
N12 C12 H12 124.2 . .
N13 C12 H12 124.2 . .
C14 C13 N13 119.3(2) . .
C18 C13 N13 120.0(2) . .
C18 C13 C14 120.6(2) . .
C13 C14 H14 120.2 . .
C13 C14 C15 119.6(2) . .
C15 C14 H14 120.2 . .
C14 C15 H15 119.9 . .
C16 C15 C14 120.2(2) . .
C16 C15 H15 119.9 . .
C15 C16 As11 120.28(19) . .
C15 C16 C17 120.0(2) . .
C17 C16 As11 119.64(18) . .
C16 C17 H17 120.0 . .
C16 C17 C18 120.0(2) . .
C18 C17 H17 120.0 . .
C13 C18 C17 119.5(2) . .
C13 C18 H18 120.3 . .
C17 C18 H18 120.3 . .
N21 C21 N23 111.4(2) . .
N21 C21 H21 124.3 . .
N23 C21 H21 124.3 . .
N22 C22 N23 111.3(2) . .
N22 C22 H22 124.3 . .
N23 C22 H22 124.3 . .
C24 C23 N23 119.4(2) . .
C28 C23 N23 119.0(2) . .
C28 C23 C24 121.6(2) . .
C23 C24 H24 120.4 . .
C25 C24 C23 119.1(2) . .
C25 C24 H24 120.4 . .
C24 C25 H25 120.2 . .
C24 C25 C26 119.5(2) . .
C26 C25 H25 120.2 . .
C25 C26 As21 119.66(17) . .
C25 C26 C27 120.8(2) . .
C27 C26 As21 119.50(18) . .
C26 C27 H27 120.1 . .
C28 C27 C26 119.9(2) . .
C28 C27 H27 120.1 . .
C23 C28 C27 119.0(2) . .
C23 C28 H28 120.5 . .
C27 C28 H28 120.5 . .

loop_
_geom_bond_atom_site_label_1
_geom_bond_atom_site_label_2
_geom_bond_distance
_geom_bond_site_symmetry_2
Cd1 O11 2.2156(17) 2_645
Cd1 O12 2.2770(16) 4_576
Cd1 O21 2.3520(16) 2_556
Cd1 O21 2.3053(16) 4_565
Cd1 N11 2.357(2) .
Cd1 N21 2.339(2) .
As11 O11 1.6360(17) .
As11 O12 1.6756(16) .
As11 O13 1.7191(17) .
As11 C16 1.915(2) .
As21 O21 1.6759(16) .
As21 O22 1.6563(16) .
As21 O23 1.7317(16) .
As21 C26 1.906(2) .
O11 Cd1 2.2157(17) 2_655
O12 Cd1 2.2770(16) 4_575
O13 H13 0.8400 .
O21 Cd1 2.3520(16) 2_546
O21 Cd1 2.3053(16) 4_566
O23 H23 0.8400 .
N11 N12 1.373(3) .
N11 C11 1.302(3) .
N12 C12 1.295(4) .
N13 C11 1.345(3) .
N13 C12 1.365(3) .
N13 C13 1.436(3) .
N21 N22 1.371(3) .
N21 C21 1.298(3) .
N22 C22 1.300(4) .
N23 C21 1.340(3) .
N23 C22 1.354(3) .
N23 C23 1.429(3) .
C11 H11 0.9500 .
C12 H12 0.9500 .
C13 C14 1.381(4) .
C13 C18 1.381(3) .
C14 H14 0.9500 .
C14 C15 1.388(4) .
C15 H15 0.9500 .
C15 C16 1.380(3) .
C16 C17 1.381(4) .
C17 H17 0.9500 .
C17 C18 1.392(4) .
C18 H18 0.9500 .
C21 H21 0.9500 .
C22 H22 0.9500 .
C23 C24 1.391(3) .
C23 C28 1.381(3) .
C24 H24 0.9500 .
C24 C25 1.382(4) .
C25 H25 0.9500 .
C25 C26 1.389(3) .
C26 C27 1.388(3) .
C27 H27 0.9500 .
C27 C28 1.382(3) .
C28 H28 0.9500 .

loop_
_geom_hbond_atom_site_label_D
_geom_hbond_atom_site_label_H
_geom_hbond_atom_site_label_A
_geom_hbond_distance_DH
_geom_hbond_distance_HA
_geom_hbond_distance_DA
_geom_hbond_angle_DHA
_geom_hbond_site_symmetry_A
O13 H13 O22 0.84 1.67 2.510(2) 176.4 3_666
O23 H23 O12 0.84 1.69 2.532(2) 177.0 3_566
